data_7023242
loop_
_publ_author_name
'Hernandez-Molina, Rita'
'Gushchin, Artem'
'Gonz\'alez-Platas, Javier'
'Mart\'inez, Manuel'
'Rodr\'iguez, Carlos'
'Vicent, Cristian'

_publ_section_title
;
 Tungsten and molybdenum incomplete cuboidal clusters;
 kinetico-mechanistic studies and association in dimers.
;
_journal_issue 42
_journal_name_full 'Dalton transactions (Cambridge, England : 2003)'
_journal_page_first 15016
_journal_page_last 15027
_journal_paper_doi 10.1039/c3dt51101d
_journal_volume 42
_journal_year 2013
_chemical_formula_moiety 'C20 H44 Mo3 N2 O8 P4 S12'
_chemical_formula_sum 'C20 H44 Mo3 N2 O8 P4 S12'
_chemical_formula_weight 1236.99
_chemical_name_systematic
;
 ?
;
_space_group_crystal_system triclinic
_space_group_IT_number 2
_space_group_name_Hall '-P 1'
_space_group_name_H-M_alt 'P -1'
_symmetry_space_group_name_Hall '-P 1'
_symmetry_space_group_name_H-M 'P -1'
_atom_sites_solution_hydrogens geom
_atom_sites_solution_primary direct
_atom_sites_solution_secondary difmap
_audit_creation_date 2013-05-31
_audit_creation_method
;
  Olex2 1.2-ac2
  (compiled 2012.03.27 svn.r2268, GUI svn.r4156)
;
_cell_angle_alpha 109.182(7)
_cell_angle_beta 109.922(8)
_cell_angle_gamma 106.909(7)
_cell_formula_units_Z 2
_cell_length_a 13.8738(12)
_cell_length_b 14.0031(8)
_cell_length_c 14.1787(12)
_cell_measurement_reflns_used 9820
_cell_measurement_temperature 100.00(10)
_cell_measurement_theta_max 29.4108
_cell_measurement_theta_min 3.0474
_cell_volume 2179.8(4)
_computing_cell_refinement
;
CrysAlisPro, Agilent Technologies,
Version 1.171.36.24 (release 03-12-2012 CrysAlis171 .NET)
(compiled Dec  3 2012,18:21:49)
;
_computing_data_collection
;
CrysAlisPro, Agilent Technologies,
Version 1.171.36.24 (release 03-12-2012 CrysAlis171 .NET)
(compiled Dec  3 2012,18:21:49)
;
_computing_data_reduction
;
CrysAlisPro, Agilent Technologies,
Version 1.171.36.24 (release 03-12-2012 CrysAlis171 .NET)
(compiled Dec  3 2012,18:21:49)
;
_computing_molecular_graphics
;
O. V. Dolomanov, L. J. Bourhis, R. J. Gildea, J. A. K. Howard and H. Puschmann,
OLEX2: a complete structure solution, refinement and analysis program.
J. Appl. Cryst. (2009). 42, 339-341.
;
_computing_publication_material
;
O. V. Dolomanov, L. J. Bourhis, R. J. Gildea, J. A. K. Howard and H. Puschmann,
OLEX2: a complete structure solution, refinement and analysis program.
J. Appl. Cryst. (2009). 42, 339-341.
;
_computing_structure_refinement
;
SHELXL, G.M. Sheldrick, Acta Cryst.
(2008). A64, 112-122
;
_computing_structure_solution
;
M.C.Burla, R.Caliandro, M.Camalli, B.Carrozzini, G.L.Cascarano, C.Giacovazzo,
M.Mallamo, A.Mazzone, G.Polidori and R. Spagna
SIR2011: a new package for crystal structure determination and refinement
J. Appl. Cryst. (2012). 45, 357-361. 
;
_diffrn_ambient_temperature 100.00(10)
_diffrn_detector_area_resol_mean 10.5953
_diffrn_measured_fraction_theta_full 0.9657
_diffrn_measured_fraction_theta_max 0.8159
_diffrn_measurement_device_type 'SuperNova, Dual, Cu at zero, Atlas'
_diffrn_measurement_method '\w scans'
_diffrn_orient_matrix_UB_11 0.0522286000
_diffrn_orient_matrix_UB_12 0.0121733000
_diffrn_orient_matrix_UB_13 -0.0023024000
_diffrn_orient_matrix_UB_21 -0.0040253000
_diffrn_orient_matrix_UB_22 0.0445027000
_diffrn_orient_matrix_UB_23 -0.0119253000
_diffrn_orient_matrix_UB_31 0.0312934000
_diffrn_orient_matrix_UB_32 0.0386362000
_diffrn_orient_matrix_UB_33 0.0592512000
_diffrn_radiation_monochromator mirror
_diffrn_radiation_type 'Mo K\a'
_diffrn_radiation_wavelength 0.7107
_diffrn_reflns_av_R_equivalents 0.0253
_diffrn_reflns_av_unetI/netI 0.0341
_diffrn_reflns_Laue_measured_fraction_full 0.946
_diffrn_reflns_Laue_measured_fraction_max 0.969
_diffrn_reflns_limit_h_max 16
_diffrn_reflns_limit_h_min -16
_diffrn_reflns_limit_k_max 16
_diffrn_reflns_limit_k_min -16
_diffrn_reflns_limit_l_max 16
_diffrn_reflns_limit_l_min -16
_diffrn_reflns_number 16895
_diffrn_reflns_point_group_measured_fraction_full 0.946
_diffrn_reflns_point_group_measured_fraction_max 0.969
_diffrn_reflns_theta_full 25.242
_diffrn_reflns_theta_max 25.027
_diffrn_reflns_theta_min 3.047
_diffrn_source 'SuperNova (Mo) X-ray Source'
_exptl_absorpt_coefficient_mu 1.613
_exptl_absorpt_correction_T_max 0.924
_exptl_absorpt_correction_T_min 0.748
_exptl_absorpt_correction_type analytical
_exptl_absorpt_process_details
;
CrysAlisPro, Agilent Technologies,
Version 1.171.36.24 (release 03-12-2012 CrysAlis171 .NET)
(compiled Dec  3 2012,18:21:49)
Analytical numeric absorption correction using a multifaceted crystal
            model based on expressions derived by R.C. Clark & J.S. Reid.
(Clark, R. C. & Reid, J. S. (1995). Acta Cryst. A51, 887-897)
;
_exptl_crystal_colour 'dark brown'
_exptl_crystal_density_diffrn 1.885
_exptl_crystal_density_method 'not measured'
_exptl_crystal_description prism
_exptl_crystal_F_000 1240
_exptl_crystal_size_max 0.3091
_exptl_crystal_size_mid 0.14
_exptl_crystal_size_min 0.0596
_refine_diff_density_max 1.993
_refine_diff_density_min -1.259
_refine_diff_density_rms 0.126
_refine_ls_extinction_method none
_refine_ls_goodness_of_fit_ref 1.041
_refine_ls_hydrogen_treatment constr
_refine_ls_matrix_type full
_refine_ls_number_parameters 450
_refine_ls_number_reflns 7478
_refine_ls_number_restraints 0
_refine_ls_restrained_S_all 1.041
_refine_ls_R_factor_all 0.0448
_refine_ls_R_factor_gt 0.0389
_refine_ls_shift/su_max 0.000
_refine_ls_shift/su_mean 0.000
_refine_ls_structure_factor_coef Fsqd
_refine_ls_weighting_details
;
 w=1/[\s^2^(Fo^2^)+(0.0375P)^2^+12.2435P]
 where P=(Fo^2^+2Fc^2^)/3
;
_refine_ls_weighting_scheme calc
_refine_ls_wR_factor_gt 0.0943
_refine_ls_wR_factor_ref 0.0986
_reflns_Friedel_coverage 0.000
_reflns_number_gt 6664
_reflns_number_total 7478
_reflns_threshold_expression 'I > 2\s(I)'
_cod_data_source_file c3dt51101d.txt
_cod_data_source_block Sample2
_cod_original_cell_volume 2179.8(3)
_cod_database_code 7023242
_reflns_odcompleteness_completeness 96.57
_reflns_odcompleteness_iscentric 1
_reflns_odcompleteness_theta 26.32

loop_
_space_group_symop_operation_xyz
'x, y, z'
'-x, -y, -z'

loop_
_atom_site_label
_atom_site_type_symbol
_atom_site_fract_x
_atom_site_fract_y
_atom_site_fract_z
_atom_site_U_iso_or_equiv
_atom_site_adp_type
_atom_site_occupancy
_atom_site_site_symmetry_order
_atom_site_calc_flag
_atom_site_refinement_flags_posn
_atom_site_refinement_flags_adp
Mo1 Mo 0.05344(3) 0.25270(3) 0.10236(3) 0.01218(11) Uani 1 1 d . .
Mo2 Mo -0.16266(3) 0.16172(3) 0.08116(3) 0.01253(11) Uani 1 1 d . .
Mo3 Mo 0.01513(3) 0.15134(3) 0.23222(3) 0.01328(11) Uani 1 1 d . .
S1 S 0.00200(10) 0.31726(9) 0.24430(10) 0.0149(2) Uani 1 1 d . .
S2 S -0.11545(10) 0.13301(10) -0.06155(9) 0.0150(2) Uani 1 1 d . .
S3 S 0.10097(10) 0.11369(9) 0.12098(10) 0.0143(2) Uani 1 1 d . .
S4 S -0.16151(10) 0.00161(10) 0.09242(10) 0.0168(2) Uani 1 1 d . .
S11 S 0.06118(10) 0.42875(10) 0.08090(10) 0.0162(2) Uani 1 1 d . .
S12 S 0.14523(10) 0.24930(10) -0.02806(10) 0.0166(3) Uani 1 1 d . .
S21 S -0.22751(11) 0.30859(10) 0.05511(11) 0.0202(3) Uani 1 1 d . .
S22 S -0.37165(10) 0.03730(10) -0.08222(10) 0.0176(3) Uani 1 1 d . .
S31 S 0.20350(11) 0.28585(11) 0.42082(10) 0.0228(3) Uani 1 1 d . .
S32 S 0.06863(11) 0.01441(10) 0.30124(10) 0.0197(3) Uani 1 1 d . .
S41 S -0.28373(13) 0.16032(12) 0.18793(12) 0.0325(3) Uani 1 1 d . .
S42 S -0.05954(14) 0.16063(14) 0.38026(14) 0.0373(4) Uani 1 1 d . .
P11 P 0.14813(11) 0.39929(10) -0.00239(10) 0.0148(3) Uani 1 1 d . .
P21 P -0.37478(11) 0.17958(11) -0.07916(12) 0.0201(3) Uani 1 1 d . .
P31 P 0.21352(12) 0.14980(11) 0.43168(11) 0.0211(3) Uani 1 1 d . .
P41 P -0.17863(14) 0.21385(13) 0.35089(13) 0.0324(3) Uani 1 1 d . .
O11 O 0.1045(3) 0.4055(3) -0.1175(3) 0.0171(7) Uani 1 1 d . .
O12 O 0.2736(3) 0.5018(3) 0.0707(3) 0.0195(7) Uani 1 1 d . .
O21 O -0.4863(3) 0.1872(3) -0.0819(3) 0.0287(9) Uani 1 1 d . .
O22 O -0.3956(3) 0.1852(3) -0.1932(3) 0.0311(9) Uani 1 1 d . .
O31 O 0.3272(3) 0.1461(3) 0.4367(3) 0.0264(8) Uani 1 1 d . .
O32 O 0.2402(3) 0.1584(3) 0.5523(3) 0.0315(9) Uani 1 1 d . .
O41 O -0.1187(4) 0.3470(4) 0.4261(4) 0.0478(12) Uani 1 1 d . .
O42 O -0.2539(4) 0.1745(3) 0.4051(4) 0.0400(10) Uani 1 1 d . .
N1 N 0.2448(3) 0.3834(3) 0.2419(3) 0.0176(9) Uani 1 1 d . .
N2 N 0.3814(4) 0.5627(4) 0.4045(4) 0.0362(12) Uani 1 1 d . .
C1 C 0.3317(4) 0.3590(5) 0.2412(5) 0.0234(11) Uani 1 1 d . .
H1 H 0.3142 0.2887 0.1861 0.028 Uiso 1 1 calc R U
C2 C 0.4446(5) 0.4338(5) 0.3185(5) 0.0329(13) Uani 1 1 d . .
H2 H 0.5041 0.4166 0.3167 0.039 Uiso 1 1 calc R U
C3 C 0.4652(5) 0.5358(5) 0.3990(5) 0.0376(15) Uani 1 1 d . .
H3 H 0.5411 0.5887 0.4522 0.045 Uiso 1 1 calc R U
C4 C 0.2745(5) 0.4835(4) 0.3243(4) 0.0220(11) Uani 1 1 d . .
H4 H 0.2149 0.5004 0.3265 0.026 Uiso 1 1 calc R U
C11 C -0.0115(5) 0.3261(4) -0.2110(4) 0.0236(11) Uani 1 1 d . .
H11A H -0.0677 0.3347 -0.1874 0.028 Uiso 1 1 calc R U
H11B H -0.0225 0.2488 -0.2338 0.028 Uiso 1 1 calc R U
C12 C -0.0266(6) 0.3510(5) -0.3085(5) 0.0371(14) Uani 1 1 d . .
H12A H -0.1037 0.3017 -0.3701 0.056 Uiso 1 1 calc R U
H12B H 0.0269 0.3387 -0.3336 0.056 Uiso 1 1 calc R U
H12C H -0.0127 0.4285 -0.2842 0.056 Uiso 1 1 calc R U
C13 C 0.3566(4) 0.5051(4) 0.0290(5) 0.0242(12) Uani 1 1 d . .
H13A H 0.3449 0.5359 -0.0238 0.029 Uiso 1 1 calc R U
H13B H 0.3476 0.4293 -0.0104 0.029 Uiso 1 1 calc R U
C14 C 0.4747(5) 0.5794(5) 0.1306(5) 0.0333(13) Uani 1 1 d . .
H14A H 0.5314 0.5832 0.1058 0.050 Uiso 1 1 calc R U
H14B H 0.4853 0.5482 0.1822 0.050 Uiso 1 1 calc R U
H14C H 0.4828 0.6543 0.1686 0.050 Uiso 1 1 calc R U
C21 C -0.5317(6) 0.1593(5) -0.0112(6) 0.0384(15) Uani 1 1 d . .
H21A H -0.4917 0.1239 0.0243 0.046 Uiso 1 1 calc R U
H21B H -0.6126 0.1055 -0.0584 0.046 Uiso 1 1 calc R U
C22 C -0.5181(7) 0.2607(6) 0.0774(7) 0.058(2) Uani 1 1 d . .
H22A H -0.5580 0.2957 0.0424 0.087 Uiso 1 1 calc R U
H22B H -0.4379 0.3132 0.1255 0.087 Uiso 1 1 calc R U
H22C H -0.5496 0.2398 0.1224 0.087 Uiso 1 1 calc R U
C23 C -0.3059(5) 0.2110(6) -0.2246(5) 0.0351(14) Uani 1 1 d . .
H23A H -0.2978 0.1435 -0.2589 0.042 Uiso 1 1 calc R U
H23B H -0.2330 0.2682 -0.1577 0.042 Uiso 1 1 calc R U
C24 C -0.3396(6) 0.2535(6) -0.3072(5) 0.0406(15) Uani 1 1 d . .
H24A H -0.4129 0.1970 -0.3720 0.061 Uiso 1 1 calc R U
H24B H -0.2829 0.2692 -0.3315 0.061 Uiso 1 1 calc R U
H24C H -0.3449 0.3217 -0.2716 0.061 Uiso 1 1 calc R U
C31 C 0.3522(5) 0.1430(5) 0.3442(5) 0.0313(13) Uani 1 1 d . .
H31A H 0.3483 0.2056 0.3305 0.038 Uiso 1 1 calc R U
H31B H 0.2958 0.0726 0.2748 0.038 Uiso 1 1 calc R U
C32 C 0.4682(5) 0.1515(6) 0.3762(5) 0.0483(19) Uani 1 1 d . .
H32A H 0.4890 0.1580 0.3197 0.072 Uiso 1 1 calc R U
H32B H 0.4690 0.0847 0.3807 0.072 Uiso 1 1 calc R U
H32C H 0.5224 0.2172 0.4489 0.072 Uiso 1 1 calc R U
C33 C 0.1548(7) 0.1461(8) 0.5912(6) 0.061(2) Uani 1 1 d . .
H33A H 0.1005 0.0666 0.5545 0.073 Uiso 1 1 calc R U
H33B H 0.1126 0.1870 0.5711 0.073 Uiso 1 1 calc R U
C34 C 0.2130(7) 0.1911(8) 0.7147(6) 0.071(3) Uani 1 1 d . .
H34A H 0.2549 0.1504 0.7341 0.107 Uiso 1 1 calc R U
H34B H 0.1571 0.1823 0.7406 0.107 Uiso 1 1 calc R U
H34C H 0.2654 0.2701 0.7506 0.107 Uiso 1 1 calc R U
C43 C -0.3257(6) 0.0537(5) 0.3592(6) 0.0401(15) Uani 1 1 d . .
H43A H -0.2931 0.0097 0.3244 0.048 Uiso 1 1 calc R U
H43B H -0.4024 0.0306 0.3014 0.048 Uiso 1 1 calc R U
C44 C -0.3312(7) 0.0329(7) 0.4558(7) 0.0536(19) Uani 1 1 d . .
H44A H -0.3799 -0.0459 0.4265 0.080 Uiso 1 1 calc R U
H44B H -0.3619 0.0780 0.4909 0.080 Uiso 1 1 calc R U
H44C H -0.2552 0.0536 0.5113 0.080 Uiso 1 1 calc R U
C41 C -0.2174(14) 0.4110(7) 0.4180(9) 0.131(6) Uani 1 1 d . .
H41A H -0.2974 0.3576 0.3637 0.157 Uiso 1 1 d R U
H41B H -0.2085 0.4576 0.4913 0.157 Uiso 1 1 d R U
C42 C -0.1637(10) 0.4681(11) 0.3785(8) 0.121(5) Uani 1 1 d . .
H42A H -0.1497 0.4188 0.3251 0.181 Uiso 1 1 calc R U
H42B H -0.0917 0.5303 0.4406 0.181 Uiso 1 1 calc R U
H42C H -0.2105 0.4968 0.3410 0.181 Uiso 1 1 calc R U

loop_
_atom_site_aniso_label
_atom_site_aniso_U_11
_atom_site_aniso_U_22
_atom_site_aniso_U_33
_atom_site_aniso_U_23
_atom_site_aniso_U_13
_atom_site_aniso_U_12
Mo1 0.0125(2) 0.0106(2) 0.0120(2) 0.00479(16) 0.00583(17) 0.00436(16)
Mo2 0.0128(2) 0.0118(2) 0.0119(2) 0.00499(16) 0.00596(17) 0.00497(17)
Mo3 0.0126(2) 0.0128(2) 0.0130(2) 0.00571(16) 0.00616(17) 0.00449(17)
S1 0.0152(6) 0.0125(5) 0.0141(6) 0.0048(5) 0.0070(5) 0.0048(5)
S2 0.0145(6) 0.0142(6) 0.0130(6) 0.0042(5) 0.0066(5) 0.0052(5)
S3 0.0152(6) 0.0140(5) 0.0156(6) 0.0078(5) 0.0080(5) 0.0073(5)
S4 0.0139(6) 0.0131(6) 0.0202(6) 0.0075(5) 0.0062(5) 0.0051(5)
S11 0.0201(6) 0.0146(6) 0.0177(6) 0.0084(5) 0.0113(5) 0.0091(5)
S12 0.0209(6) 0.0153(6) 0.0194(6) 0.0096(5) 0.0133(5) 0.0097(5)
S21 0.0174(6) 0.0163(6) 0.0289(7) 0.0119(5) 0.0112(5) 0.0086(5)
S22 0.0147(6) 0.0168(6) 0.0179(6) 0.0083(5) 0.0062(5) 0.0050(5)
S31 0.0244(7) 0.0181(6) 0.0145(6) 0.0060(5) 0.0037(5) 0.0049(5)
S32 0.0223(7) 0.0178(6) 0.0195(6) 0.0107(5) 0.0103(5) 0.0075(5)
S41 0.0378(8) 0.0323(8) 0.0265(7) 0.0138(6) 0.0163(7) 0.0142(7)
S42 0.0331(8) 0.0462(9) 0.0406(9) 0.0232(7) 0.0223(7) 0.0197(7)
P11 0.0159(6) 0.0135(6) 0.0151(6) 0.0070(5) 0.0081(5) 0.0059(5)
P21 0.0151(6) 0.0225(7) 0.0264(7) 0.0170(6) 0.0093(6) 0.0077(6)
P31 0.0227(7) 0.0222(7) 0.0160(6) 0.0107(5) 0.0074(6) 0.0077(6)
P41 0.0319(8) 0.0323(8) 0.0287(8) 0.0135(7) 0.0137(7) 0.0114(7)
O11 0.0198(18) 0.0174(17) 0.0157(17) 0.0111(14) 0.0091(15) 0.0058(15)
O12 0.0163(18) 0.0180(17) 0.0231(18) 0.0089(15) 0.0120(15) 0.0046(15)
O21 0.0184(19) 0.034(2) 0.048(2) 0.0301(19) 0.0183(18) 0.0146(17)
O22 0.020(2) 0.043(2) 0.035(2) 0.0300(19) 0.0104(18) 0.0103(18)
O31 0.0212(19) 0.032(2) 0.0228(19) 0.0156(17) 0.0068(16) 0.0099(17)
O32 0.036(2) 0.039(2) 0.0199(19) 0.0176(18) 0.0129(18) 0.0142(19)
O41 0.049(3) 0.037(2) 0.038(3) 0.012(2) 0.015(2) 0.011(2)
O42 0.039(3) 0.033(2) 0.041(2) 0.017(2) 0.017(2) 0.011(2)
N1 0.018(2) 0.017(2) 0.017(2) 0.0091(17) 0.0089(18) 0.0057(18)
N2 0.032(3) 0.030(3) 0.025(3) 0.012(2) 0.003(2) 0.002(2)
C1 0.018(3) 0.026(3) 0.025(3) 0.015(2) 0.010(2) 0.007(2)
C2 0.020(3) 0.043(4) 0.037(3) 0.027(3) 0.011(3) 0.012(3)
C3 0.018(3) 0.036(3) 0.032(3) 0.020(3) -0.003(3) -0.005(3)
C4 0.023(3) 0.016(2) 0.019(3) 0.007(2) 0.009(2) 0.002(2)
C11 0.025(3) 0.023(3) 0.015(2) 0.008(2) 0.006(2) 0.008(2)
C12 0.050(4) 0.042(4) 0.021(3) 0.017(3) 0.016(3) 0.021(3)
C13 0.022(3) 0.025(3) 0.029(3) 0.012(2) 0.017(2) 0.010(2)
C14 0.023(3) 0.033(3) 0.045(4) 0.020(3) 0.017(3) 0.010(3)
C21 0.036(3) 0.040(3) 0.067(4) 0.035(3) 0.039(3) 0.022(3)
C22 0.076(6) 0.044(4) 0.065(5) 0.024(4) 0.045(5) 0.031(4)
C23 0.031(3) 0.048(4) 0.038(3) 0.029(3) 0.021(3) 0.018(3)
C24 0.039(4) 0.048(4) 0.036(3) 0.025(3) 0.018(3) 0.016(3)
C31 0.030(3) 0.035(3) 0.020(3) 0.008(2) 0.010(2) 0.013(3)
C32 0.026(3) 0.066(5) 0.025(3) -0.001(3) 0.008(3) 0.018(3)
C33 0.068(5) 0.087(6) 0.041(4) 0.037(4) 0.038(4) 0.031(5)
C34 0.055(5) 0.094(6) 0.029(4) 0.020(4) 0.022(4) -0.002(5)
C43 0.043(4) 0.034(3) 0.044(4) 0.017(3) 0.025(3) 0.016(3)
C44 0.057(5) 0.060(5) 0.059(5) 0.039(4) 0.032(4) 0.028(4)
C41 0.230(16) 0.035(5) 0.072(7) -0.001(5) 0.089(9) 0.003(7)
C42 0.079(8) 0.154(11) 0.052(6) 0.004(7) 0.042(6) 0.000(7)

loop_
_atom_type_symbol
_atom_type_description
_atom_type_scat_dispersion_real
_atom_type_scat_dispersion_imag
_atom_type_scat_source
C C 0.0033 0.0016 'International Tables Vol C Tables 4.2.6.8 and 6.1.1.4'
H H 0.0000 0.0000 'International Tables Vol C Tables 4.2.6.8 and 6.1.1.4'
Mo Mo -1.6832 0.6857 'International Tables Vol C Tables 4.2.6.8 and 6.1.1.4'
N N 0.0061 0.0033 'International Tables Vol C Tables 4.2.6.8 and 6.1.1.4'
O O 0.0106 0.0060 'International Tables Vol C Tables 4.2.6.8 and 6.1.1.4'
P P 0.1023 0.0942 'International Tables Vol C Tables 4.2.6.8 and 6.1.1.4'
S S 0.1246 0.1234 'International Tables Vol C Tables 4.2.6.8 and 6.1.1.4'

loop_
_exptl_crystal_face_index_h
_exptl_crystal_face_index_k
_exptl_crystal_face_index_l
_exptl_crystal_face_perp_dist
_exptl_oxdiff_crystal_face_indexfrac_h
_exptl_oxdiff_crystal_face_indexfrac_k
_exptl_oxdiff_crystal_face_indexfrac_l
_exptl_oxdiff_crystal_face_x
_exptl_oxdiff_crystal_face_y
_exptl_oxdiff_crystal_face_z
0 1 -1 0.0298 -0.0014 0.9995 -0.9983 0.0144 0.0564 -0.0206
0 -1 1 0.0298 0.0014 -0.9995 0.9983 -0.0144 -0.0564 0.0206
0 0 1 0.0446 0.0024 -0.0006 0.9975 -0.0022 -0.0119 0.0592
0 0 -1 0.0446 -0.0024 0.0006 -0.9975 0.0022 0.0119 -0.0592
-1 0 0 0.1145 -1.0012 -0.0000 0.0015 -0.0523 0.0040 -0.0312
1 0 0 0.0814 1.0012 0.0000 -0.0015 0.0523 -0.0040 0.0312
-13 8 -9 0.0846 -13.0286 7.9958 -8.9645 -0.5625 0.5152 -0.6299

loop_
_geom_angle_atom_site_label_1
_geom_angle_atom_site_label_2
_geom_angle_atom_site_label_3
_geom_angle
Mo2 Mo1 Mo3 59.487(16)
S1 Mo1 Mo2 53.94(3)
S1 Mo1 Mo3 53.67(3)
S1 Mo1 S11 86.80(4)
S1 Mo1 S12 162.02(4)
S2 Mo1 Mo2 52.89(3)
S2 Mo1 Mo3 98.28(3)
S2 Mo1 S1 105.34(4)
S2 Mo1 S3 95.62(4)
S2 Mo1 S11 93.82(4)
S2 Mo1 S12 85.49(4)
S2 Mo1 N1 166.06(10)
S3 Mo1 Mo2 97.02(3)
S3 Mo1 Mo3 53.10(3)
S3 Mo1 S1 105.65(4)
S3 Mo1 S11 161.72(4)
S3 Mo1 S12 87.12(4)
S3 Mo1 N1 86.95(10)
S11 Mo1 Mo2 101.16(3)
S11 Mo1 Mo3 140.42(3)
S11 Mo1 S12 78.05(4)
S12 Mo1 Mo2 138.36(3)
S12 Mo1 Mo3 140.19(3)
N1 Mo1 Mo2 140.48(10)
N1 Mo1 Mo3 94.22(10)
N1 Mo1 S1 87.04(10)
N1 Mo1 S11 80.27(10)
N1 Mo1 S12 80.95(10)
Mo3 Mo2 Mo1 60.316(16)
S1 Mo2 Mo1 54.14(3)
S1 Mo2 Mo3 54.07(3)
S1 Mo2 S21 85.49(4)
S1 Mo2 S22 160.83(4)
S1 Mo2 S41 92.09(4)
S2 Mo2 Mo1 52.45(3)
S2 Mo2 Mo3 98.60(3)
S2 Mo2 S1 105.10(4)
S2 Mo2 S4 95.20(4)
S2 Mo2 S21 93.79(4)
S2 Mo2 S22 84.78(4)
S2 Mo2 S41 161.35(5)
S4 Mo2 Mo1 97.43(3)
S4 Mo2 Mo3 53.48(3)
S4 Mo2 S1 106.61(4)
S4 Mo2 S21 162.43(4)
S4 Mo2 S22 88.43(4)
S4 Mo2 S41 86.55(5)
S21 Mo2 Mo1 100.02(3)
S21 Mo2 Mo3 139.49(3)
S21 Mo2 S22 77.38(4)
S21 Mo2 S41 80.19(5)
S22 Mo2 Mo1 137.11(3)
S22 Mo2 Mo3 141.89(3)
S22 Mo2 S41 76.70(4)
S41 Mo2 Mo1 145.81(4)
S41 Mo2 Mo3 97.34(4)
Mo2 Mo3 Mo1 60.197(16)
S1 Mo3 Mo1 54.16(3)
S1 Mo3 Mo2 54.36(3)
S1 Mo3 S31 84.67(4)
S1 Mo3 S32 158.38(4)
S1 Mo3 S42 88.71(5)
S3 Mo3 Mo1 52.93(3)
S3 Mo3 Mo2 97.45(3)
S3 Mo3 S1 105.97(4)
S3 Mo3 S4 93.02(4)
S3 Mo3 S31 95.75(4)
S3 Mo3 S32 87.05(4)
S3 Mo3 S42 164.02(5)
S4 Mo3 Mo1 97.37(4)
S4 Mo3 Mo2 53.52(3)
S4 Mo3 S1 106.94(4)
S4 Mo3 S31 162.93(5)
S4 Mo3 S32 89.12(4)
S4 Mo3 S42 88.57(5)
S31 Mo3 Mo1 99.61(3)
S31 Mo3 Mo2 138.97(3)
S31 Mo3 S32 76.77(4)
S31 Mo3 S42 79.03(5)
S32 Mo3 Mo1 139.61(3)
S32 Mo3 Mo2 142.46(3)
S32 Mo3 S42 77.07(5)
S42 Mo3 Mo1 142.57(4)
S42 Mo3 Mo2 96.27(4)
Mo2 S1 Mo1 71.91(4)
Mo3 S1 Mo1 72.17(3)
Mo3 S1 Mo2 71.57(4)
Mo1 S2 Mo2 74.66(4)
Mo1 S3 Mo3 73.98(4)
Mo3 S4 Mo2 73.00(4)
P11 S11 Mo1 86.66(5)
P11 S12 Mo1 86.09(5)
P21 S21 Mo2 87.78(6)
P21 S22 Mo2 87.34(6)
P31 S31 Mo3 88.59(6)
P31 S32 Mo3 87.75(6)
P41 S41 Mo2 108.14(8)
P41 S42 Mo3 109.85(8)
S11 P11 S12 108.33(7)
O11 P11 S11 114.40(14)
O11 P11 S12 111.36(14)
O11 P11 O12 101.32(18)
O12 P11 S11 107.77(14)
O12 P11 S12 113.61(15)
S22 P21 S21 106.89(8)
O21 P21 S21 114.58(17)
O21 P21 S22 113.00(15)
O21 P21 O22 95.5(2)
O22 P21 S21 112.33(16)
O22 P21 S22 114.55(17)
S32 P31 S31 106.57(8)
O31 P31 S31 111.74(16)
O31 P31 S32 114.62(15)
O31 P31 O32 95.9(2)
O32 P31 S31 113.34(17)
O32 P31 S32 114.70(17)
S42 P41 S41 116.00(10)
O41 P41 S41 113.2(2)
O41 P41 S42 108.7(2)
O42 P41 S41 108.08(19)
O42 P41 S42 108.31(19)
O42 P41 O41 101.4(2)
C11 O11 P11 120.3(3)
C13 O12 P11 120.2(3)
C21 O21 P21 122.4(4)
C23 O22 P21 122.8(4)
C31 O31 P31 120.3(3)
C33 O32 P31 122.7(4)
P41 O41 C41 115.0(4)
C43 O42 P41 119.6(4)
C1 N1 Mo1 120.4(3)
C4 N1 Mo1 123.5(3)
C4 N1 C1 116.2(5)
C3 N2 C4 115.2(5)
N1 C1 H1 118.8
N1 C1 C2 122.5(5)
C2 C1 H1 118.8
C1 C2 H2 121.9
C1 C2 C3 116.3(5)
C3 C2 H2 121.9
N2 C3 C2 123.3(5)
N2 C3 H3 118.3
C2 C3 H3 118.3
N1 C4 N2 126.5(5)
N1 C4 H4 116.7
N2 C4 H4 116.7
O11 C11 H11A 110.1
O11 C11 H11B 110.1
O11 C11 C12 108.0(4)
H11A C11 H11B 108.4
C12 C11 H11A 110.1
C12 C11 H11B 110.1
C11 C12 H12A 109.5
C11 C12 H12B 109.5
C11 C12 H12C 109.5
H12A C12 H12B 109.5
H12A C12 H12C 109.5
H12B C12 H12C 109.5
O12 C13 H13A 110.2
O12 C13 H13B 110.2
O12 C13 C14 107.5(4)
H13A C13 H13B 108.5
C14 C13 H13A 110.2
C14 C13 H13B 110.2
C13 C14 H14A 109.5
C13 C14 H14B 109.5
C13 C14 H14C 109.5
H14A C14 H14B 109.5
H14A C14 H14C 109.5
H14B C14 H14C 109.5
O21 C21 H21A 109.4
O21 C21 H21B 109.4
O21 C21 C22 111.2(5)
H21A C21 H21B 108.0
C22 C21 H21A 109.4
C22 C21 H21B 109.4
C21 C22 H22A 109.5
C21 C22 H22B 109.5
C21 C22 H22C 109.5
H22A C22 H22B 109.5
H22A C22 H22C 109.5
H22B C22 H22C 109.5
O22 C23 H23A 110.2
O22 C23 H23B 110.2
O22 C23 C24 107.4(5)
H23A C23 H23B 108.5
C24 C23 H23A 110.2
C24 C23 H23B 110.2
C23 C24 H24A 109.5
C23 C24 H24B 109.5
C23 C24 H24C 109.5
H24A C24 H24B 109.5
H24A C24 H24C 109.5
H24B C24 H24C 109.5
O31 C31 H31A 109.9
O31 C31 H31B 109.9
O31 C31 C32 108.8(5)
H31A C31 H31B 108.3
C32 C31 H31A 109.9
C32 C31 H31B 109.9
C31 C32 H32A 109.5
C31 C32 H32B 109.5
C31 C32 H32C 109.5
H32A C32 H32B 109.5
H32A C32 H32C 109.5
H32B C32 H32C 109.5
O32 C33 H33A 109.8
O32 C33 H33B 109.8
O32 C33 C34 109.2(7)
H33A C33 H33B 108.3
C34 C33 H33A 109.8
C34 C33 H33B 109.8
C33 C34 H34A 109.5
C33 C34 H34B 109.5
C33 C34 H34C 109.5
H34A C34 H34B 109.5
H34A C34 H34C 109.5
H34B C34 H34C 109.5
O42 C43 H43A 110.0
O42 C43 H43B 110.0
O42 C43 C44 108.5(5)
H43A C43 H43B 108.4
C44 C43 H43A 110.0
C44 C43 H43B 110.0
C43 C44 H44A 109.5
C43 C44 H44B 109.5
C43 C44 H44C 109.5
H44A C44 H44B 109.5
H44A C44 H44C 109.5
H44B C44 H44C 109.5
O41 C41 H41A 114.0
O41 C41 H41B 114.3
H41A C41 H41B 111.3
C42 C41 O41 86.4(11)
C42 C41 H41A 114.3
C42 C41 H41B 114.5
C41 C42 H42A 109.5
C41 C42 H42B 109.5
C41 C42 H42C 109.5
H42A C42 H42B 109.5
H42A C42 H42C 109.5
H42B C42 H42C 109.5

loop_
_geom_bond_atom_site_label_1
_geom_bond_atom_site_label_2
_geom_bond_distance
Mo1 Mo2 2.7594(6)
Mo1 Mo3 2.7627(6)
Mo1 S1 2.3526(12)
Mo1 S2 2.2684(13)
Mo1 S3 2.2934(12)
Mo1 S11 2.5579(12)
Mo1 S12 2.5742(12)
Mo1 N1 2.351(4)
Mo2 Mo3 2.7396(7)
Mo2 S1 2.3467(13)
Mo2 S2 2.2818(12)
Mo2 S4 2.3036(12)
Mo2 S21 2.5545(13)
Mo2 S22 2.5770(13)
Mo2 S41 2.6166(15)
Mo3 S1 2.3381(12)
Mo3 S3 2.2984(12)
Mo3 S4 2.3023(13)
Mo3 S31 2.5676(14)
Mo3 S32 2.5983(13)
Mo3 S42 2.6224(16)
S11 P11 1.9901(16)
S12 P11 1.9961(17)
S21 P21 2.0011(19)
S22 P21 1.9921(18)
S31 P31 2.0011(19)
S32 P31 2.0003(18)
S41 P41 1.989(2)
S42 P41 1.977(2)
P11 O11 1.578(3)
P11 O12 1.582(3)
P21 O21 1.570(4)
P21 O22 1.576(4)
P31 O31 1.572(4)
P31 O32 1.575(4)
P41 O41 1.579(5)
P41 O42 1.574(4)
O11 C11 1.456(6)
O12 C13 1.459(6)
O21 C21 1.449(7)
O22 C23 1.448(7)
O31 C31 1.456(6)
O32 C33 1.459(8)
O41 C41 1.834(16)
O42 C43 1.460(7)
N1 C1 1.347(7)
N1 C4 1.327(6)
N2 C3 1.341(8)
N2 C4 1.337(7)
C1 H1 0.9300
C1 C2 1.369(8)
C2 H2 0.9300
C2 C3 1.376(9)
C3 H3 0.9300
C4 H4 0.9300
C11 H11A 0.9700
C11 H11B 0.9700
C11 C12 1.495(8)
C12 H12A 0.9600
C12 H12B 0.9600
C12 H12C 0.9600
C13 H13A 0.9700
C13 H13B 0.9700
C13 C14 1.502(8)
C14 H14A 0.9600
C14 H14B 0.9600
C14 H14C 0.9600
C21 H21A 0.9700
C21 H21B 0.9700
C21 C22 1.463(9)
C22 H22A 0.9600
C22 H22B 0.9600
C22 H22C 0.9600
C23 H23A 0.9700
C23 H23B 0.9700
C23 C24 1.479(8)
C24 H24A 0.9600
C24 H24B 0.9600
C24 H24C 0.9600
C31 H31A 0.9700
C31 H31B 0.9700
C31 C32 1.473(8)
C32 H32A 0.9600
C32 H32B 0.9600
C32 H32C 0.9600
C33 H33A 0.9700
C33 H33B 0.9700
C33 C34 1.459(10)
C34 H34A 0.9600
C34 H34B 0.9600
C34 H34C 0.9600
C43 H43A 0.9700
C43 H43B 0.9700
C43 C44 1.512(9)
C44 H44A 0.9600
C44 H44B 0.9600
C44 H44C 0.9600
C41 H41A 0.9699
C41 H41B 0.9700
C41 C42 1.320(13)
C42 H42A 0.9600
C42 H42B 0.9600
C42 H42C 0.9600

loop_
_geom_torsion_atom_site_label_1
_geom_torsion_atom_site_label_2
_geom_torsion_atom_site_label_3
_geom_torsion_atom_site_label_4
_geom_torsion
Mo1 N1 C1 C2 177.9(4)
Mo1 N1 C4 N2 -178.3(4)
S11 P11 O11 C11 -62.9(4)
S11 P11 O12 C13 -178.3(3)
S12 P11 O11 C11 60.3(4)
S12 P11 O12 C13 61.7(4)
S21 P21 O21 C21 -77.4(4)
S21 P21 O22 C23 44.1(5)
S22 P21 O21 C21 45.4(5)
S22 P21 O22 C23 -78.1(4)
S31 P31 O31 C31 -59.2(4)
S31 P31 O32 C33 73.7(5)
S32 P31 O31 C31 62.1(4)
S32 P31 O32 C33 -49.0(6)
S41 P41 O41 C41 53.7(5)
S41 P41 O42 C43 60.5(5)
S42 P41 O41 C41 -175.8(4)
S42 P41 O42 C43 -66.0(5)
P11 O11 C11 C12 -178.6(4)
P11 O12 C13 C14 -156.8(4)
P21 O21 C21 C22 110.6(6)
P21 O22 C23 C24 -157.8(4)
P31 O31 C31 C32 174.4(4)
P31 O32 C33 C34 -163.2(6)
P41 O41 C41 C42 -119.3(6)
P41 O42 C43 C44 147.2(5)
O11 P11 O12 C13 -57.8(4)
O12 P11 O11 C11 -178.5(3)
O21 P21 O22 C23 163.6(4)
O22 P21 O21 C21 165.0(4)
O31 P31 O32 C33 -169.6(5)
O32 P31 O31 C31 -177.2(4)
O41 P41 O42 C43 179.8(5)
O42 P41 O41 C41 -61.8(5)
N1 C1 C2 C3 0.9(8)
C1 N1 C4 N2 1.5(8)
C1 C2 C3 N2 0.6(9)
C3 N2 C4 N1 -0.1(8)
C4 N1 C1 C2 -1.8(7)
C4 N2 C3 C2 -1.0(9)
